data_1547592
loop_
_publ_author_name
'Kan, Chao'
'Hu, Jianwen'
'Huang, Yang'
'Wang, Haobing'
'Ma, Haiyan'

_publ_section_title
;
 Highly Isoselective and Active Zinc Catalysts for rac-Lactide
 Polymerization: Effect of Pendant Groups of Aminophenolate Ligands
;
_journal_issue 20
_journal_name_full Macromolecules
_journal_page_first 7911
_journal_paper_doi 10.1021/acs.macromol.7b01420
_journal_volume 50
_journal_year 2017
_chemical_absolute_configuration rmad
_chemical_formula_moiety 'C47 H59 N3 O2 Si2 Zn'
_chemical_formula_sum 'C47 H59 N3 O2 Si2 Zn'
_chemical_formula_weight 819.52
_chemical_name_systematic
;
 ?
;
_space_group_crystal_system orthorhombic
_space_group_IT_number 19
_space_group_name_Hall 'P 2ac 2ab'
_space_group_name_H-M_alt 'P 21 21 21'
_symmetry_space_group_name_Hall 'P 2ac 2ab'
_symmetry_space_group_name_H-M 'P 21 21 21'
_atom_sites_solution_hydrogens geom
_atom_sites_solution_primary direct
_audit_creation_date 2015-05-18
_audit_creation_method
;
Olex2 1.2
(compiled 2015.01.26 svn.r3150 for OlexSys, GUI svn.r4998)
;
_cell_angle_alpha 90
_cell_angle_beta 90
_cell_angle_gamma 90
_cell_formula_units_Z 4
_cell_length_a 12.8077(10)
_cell_length_b 17.5384(13)
_cell_length_c 19.3310(14)
_cell_measurement_reflns_used 9998
_cell_measurement_temperature 130
_cell_measurement_theta_max 25.36
_cell_measurement_theta_min 2.23
_cell_volume 4342.3(6)
_computing_cell_refinement 'SAINT v7.68A (Bruker, 2009)'
_computing_data_reduction 'SAINT v7.68A (Bruker, 2009)'
_computing_molecular_graphics 'Olex2 (Dolomanov et al., 2009)'
_computing_publication_material 'Olex2 (Dolomanov et al., 2009)'
_computing_structure_refinement 'XL (Sheldrick, 2008)'
_computing_structure_solution 'ShelXS (Sheldrick, 2008)'
_diffrn_ambient_temperature 130
_diffrn_measured_fraction_theta_full 0.988
_diffrn_measured_fraction_theta_max 0.988
_diffrn_measurement_device_type 'Bruker APEX-II CCD'
_diffrn_measurement_method '\f and \w scans'
_diffrn_radiation_monochromator graphite
_diffrn_radiation_type MoK\a
_diffrn_radiation_wavelength 0.71073
_diffrn_reflns_av_R_equivalents 0.0393
_diffrn_reflns_av_unetI/netI 0.0496
_diffrn_reflns_Laue_measured_fraction_full 0.988
_diffrn_reflns_Laue_measured_fraction_max 0.988
_diffrn_reflns_limit_h_max 15
_diffrn_reflns_limit_h_min -15
_diffrn_reflns_limit_k_max 21
_diffrn_reflns_limit_k_min -21
_diffrn_reflns_limit_l_max 15
_diffrn_reflns_limit_l_min -23
_diffrn_reflns_number 30937
_diffrn_reflns_point_group_measured_fraction_full 0.989
_diffrn_reflns_point_group_measured_fraction_max 0.989
_diffrn_reflns_theta_full 26.000
_diffrn_reflns_theta_max 25.999
_diffrn_reflns_theta_min 1.969
_diffrn_standards_number 0
_exptl_absorpt_coefficient_mu 0.662
_exptl_absorpt_correction_T_max 0.7456
_exptl_absorpt_correction_T_min 0.5972
_exptl_absorpt_correction_type multi-scan
_exptl_absorpt_process_details
;
SADABS-2008/1 (Bruker,2008) was used for absorption correction.
wR2(int) was 0.0808 before and 0.0647 after correction.
The Ratio of minimum to maximum transmission is 0.8010.
The \l/2 correction factor is 0.0015.
;
_exptl_crystal_colour colourless
_exptl_crystal_density_diffrn 1.254
_exptl_crystal_description block
_exptl_crystal_F_000 1744
_exptl_crystal_size_max 0.28
_exptl_crystal_size_mid 0.25
_exptl_crystal_size_min 0.22
_refine_diff_density_max 1.191
_refine_diff_density_min -0.602
_refine_diff_density_rms 0.103
_refine_ls_abs_structure_details
;
 Flack x determined using 3009 quotients [(I+)-(I-)]/[(I+)+(I-)]
 (Parsons, Flack and Wagner, Acta Cryst. B69 (2013) 249-259).
;
_refine_ls_abs_structure_Flack 0.036(5)
_refine_ls_extinction_method none
_refine_ls_goodness_of_fit_ref 1.033
_refine_ls_hydrogen_treatment constr
_refine_ls_matrix_type full
_refine_ls_number_parameters 506
_refine_ls_number_reflns 8434
_refine_ls_number_restraints 156
_refine_ls_restrained_S_all 1.109
_refine_ls_R_factor_all 0.0907
_refine_ls_R_factor_gt 0.0789
_refine_ls_shift/su_max 0.006
_refine_ls_shift/su_mean 0.000
_refine_ls_structure_factor_coef Fsqd
_refine_ls_weighting_details 'w=1/[\s^2^(Fo^2^)+(0.0706P)^2^+18.0393P] where P=(Fo^2^+2Fc^2^)/3'
_refine_ls_weighting_scheme calc
_refine_ls_wR_factor_gt 0.1840
_refine_ls_wR_factor_ref 0.1952
_reflns_Friedel_coverage 0.804
_reflns_Friedel_fraction_full 0.991
_reflns_Friedel_fraction_max 0.991
_reflns_number_gt 7403
_reflns_number_total 8434
_reflns_threshold_expression 'I > 2\s(I)'
_cod_data_source_file ma7b01420_si_001.cif
_cod_data_source_block mo_dm15396_0m
_cod_depositor_comments 'Adding full bibliography for 1547592--1547598.cif.'
_cod_database_code 1547592
_shelxl_version_number 2014-3
_shelx_space_group_comment
;
The symmetry employed for this shelxl refinement is uniquely defined
by the following loop, which should always be used as a source of
symmetry information in preference to the above space-group names.
They are only intended as comments.
;
_shelx_estimated_absorpt_t_max 0.868
_shelx_estimated_absorpt_t_min 0.836
_olex2_refinement_description
;
1. Fixed Uiso
 At 1.2 times of:
  All C(H) groups, All C(H,H) groups
 At 1.5 times of:
  All C(H,H,H) groups
2. Uiso/Uaniso restraints and constraints
Uanis(C36) \\sim Ueq, Uanis(C41) \\sim Ueq, Uanis(C40) \\sim Ueq, Uanis(C39)
\\sim Ueq, Uanis(C38) \\sim Ueq, Uanis(C37) \\sim Ueq, Uanis(C24) \\sim Ueq,
Uanis(C29) \\sim Ueq, Uanis(C28) \\sim Ueq, Uanis(C27) \\sim Ueq, Uanis(C26)
\\sim Ueq, Uanis(C25) \\sim Ueq, Uanis(C22) \\sim Ueq, Uanis(C47) \\sim Ueq,
Uanis(C43) \\sim Ueq, Uanis(C42) \\sim Ueq, Uanis(C44) \\sim Ueq, Uanis(C4)
\\sim Ueq, Uanis(C3) \\sim Ueq, Uanis(C2) \\sim Ueq, Uanis(C1) \\sim Ueq,
Uanis(C5) \\sim Ueq, Uanis(C13) \\sim Ueq, Uanis(C14) \\sim Ueq, Uanis(C15)
\\sim Ueq, Uanis(C16) \\sim Ueq: with sigma of 0.005 and sigma for terminal
atoms of 0.004
3.a Ternary CH refined with riding coordinates:
 C11(H11)
3.b Secondary CH2 refined with riding coordinates:
 C7(H7A,H7B), C8(H8A,H8B), C10(H10A,H10B)
3.c Aromatic/amide H refined with riding coordinates:
 C3(H3), C5(H5), C13(H13), C14(H14), C15(H15), C16(H16), C17(H17), C25(H25),
 C26(H26), C27(H27), C28(H28), C29(H29), C31(H31), C32(H32), C33(H33), C34(H34),
  C35(H35), C37(H37), C38(H38), C39(H39), C40(H40), C41(H41)
3.d Idealised Me refined as rotating group:
 C19(H19A,H19B,H19C), C20(H20A,H20B,H20C), C21(H21A,H21B,H21C), C22(H22A,H22B,
 H22C), C42(H42A,H42B,H42C), C43(H43A,H43B,H43C), C44(H44A,H44B,H44C), C45(H45A,
 H45B,H45C), C46(H46A,H46B,H46C), C47(H47A,H47B,H47C)
;
_olex2_submission_special_instructions 'No special instructions were received'

loop_
_space_group_symop_operation_xyz
'x, y, z'
'x+1/2, -y+1/2, -z'
'-x, y+1/2, -z+1/2'
'-x+1/2, -y, z+1/2'

loop_
_atom_site_label
_atom_site_type_symbol
_atom_site_fract_x
_atom_site_fract_y
_atom_site_fract_z
_atom_site_U_iso_or_equiv
_atom_site_adp_type
_atom_site_occupancy
_atom_site_site_symmetry_order
_atom_site_calc_flag
_atom_site_refinement_flags_posn
_atom_site_refinement_flags_adp
Zn1 Zn 0.69843(8) 0.60915(5) 0.23326(5) 0.0349(3) Uani 1 1 d . .
Si1 Si 0.6425(4) 0.65207(18) 0.08412(15) 0.0682(11) Uani 1 1 d . .
Si2 Si 0.8096(3) 0.74028(15) 0.16041(15) 0.0607(9) Uani 1 1 d . .
O1 O 0.5549(5) 0.5807(3) 0.2525(3) 0.0441(16) Uani 1 1 d . .
O2 O 0.7528(4) 0.5810(3) 0.4388(3) 0.0334(12) Uani 1 1 d . .
N1 N 0.7715(5) 0.4991(3) 0.2687(4) 0.0302(14) Uani 1 1 d . .
N2 N 0.7351(5) 0.6377(4) 0.3351(3) 0.0268(14) Uani 1 1 d . .
N3 N 0.7316(7) 0.6623(4) 0.1499(4) 0.048(2) Uani 1 1 d . .
C1 C 0.5328(6) 0.5393(5) 0.3087(5) 0.0341(18) Uani 1 1 d . U
C2 C 0.4441(7) 0.5533(5) 0.3478(6) 0.045(2) Uani 1 1 d . U
C3 C 0.4334(8) 0.5154(5) 0.4119(6) 0.050(2) Uani 1 1 d . U
H3 H 0.3766 0.5284 0.4412 0.061 Uiso 1 1 calc R .
C4 C 0.5029(8) 0.4599(5) 0.4333(6) 0.050(2) Uani 1 1 d . U
C5 C 0.5813(7) 0.4392(5) 0.3880(5) 0.0382(19) Uani 1 1 d . U
H5 H 0.6253 0.3974 0.3992 0.046 Uiso 1 1 calc R .
C6 C 0.5971(6) 0.4782(5) 0.3265(5) 0.0355(19) Uani 1 1 d . .
C7 C 0.6753(6) 0.4502(4) 0.2755(5) 0.0358(19) Uani 1 1 d . .
H7A H 0.6413 0.4465 0.2297 0.043 Uiso 1 1 calc R .
H7B H 0.6971 0.3981 0.2891 0.043 Uiso 1 1 calc R .
C8 C 0.8134(7) 0.5122(4) 0.3394(4) 0.0318(16) Uani 1 1 d . .
H8A H 0.7997 0.4670 0.3687 0.038 Uiso 1 1 calc R .
H8B H 0.8899 0.5200 0.3371 0.038 Uiso 1 1 calc R .
C9 C 0.7633(6) 0.5800(4) 0.3703(4) 0.0255(15) Uani 1 1 d . .
C10 C 0.6833(6) 0.6463(5) 0.4514(4) 0.0354(19) Uani 1 1 d . .
H10A H 0.7047 0.6748 0.4932 0.043 Uiso 1 1 calc R .
H10B H 0.6099 0.6295 0.4567 0.043 Uiso 1 1 calc R .
C11 C 0.6970(6) 0.6948(4) 0.3862(4) 0.0296(16) Uani 1 1 d . .
H11 H 0.6281 0.7157 0.3711 0.036 Uiso 1 1 calc R .
C12 C 0.7748(6) 0.7595(4) 0.3967(4) 0.0295(17) Uani 1 1 d . .
C13 C 0.7396(9) 0.8257(6) 0.4248(7) 0.063(3) Uani 1 1 d . U
H13 H 0.6680 0.8321 0.4362 0.076 Uiso 1 1 calc R .
C14 C 0.8125(10) 0.8850(7) 0.4366(7) 0.072(3) Uani 1 1 d . U
H14 H 0.7880 0.9326 0.4534 0.087 Uiso 1 1 calc R .
C15 C 0.9152(9) 0.8759(6) 0.4250(6) 0.057(3) Uani 1 1 d . U
H15 H 0.9629 0.9161 0.4343 0.068 Uiso 1 1 calc R .
C16 C 0.9498(8) 0.8072(6) 0.3992(5) 0.046(2) Uani 1 1 d . U
H16 H 1.0221 0.7995 0.3907 0.055 Uiso 1 1 calc R .
C17 C 0.8797(7) 0.7498(5) 0.3857(4) 0.0338(18) Uani 1 1 d . .
H17 H 0.9044 0.7025 0.3684 0.041 Uiso 1 1 calc R .
C18 C 0.8535(8) 0.4615(5) 0.2226(4) 0.041(2) Uani 1 1 d . .
C19 C 0.9017(8) 0.3908(6) 0.2556(5) 0.049(2) Uani 1 1 d . .
H19A H 0.9337 0.4047 0.2999 0.073 Uiso 1 1 calc GR .
H19B H 0.9552 0.3699 0.2248 0.073 Uiso 1 1 calc GR .
H19C H 0.8473 0.3525 0.2634 0.073 Uiso 1 1 calc GR .
C20 C 0.9380(9) 0.5195(6) 0.2066(6) 0.057(3) Uani 1 1 d . .
H20A H 0.9082 0.5614 0.1794 0.086 Uiso 1 1 calc GR .
H20B H 0.9939 0.4949 0.1801 0.086 Uiso 1 1 calc GR .
H20C H 0.9666 0.5396 0.2499 0.086 Uiso 1 1 calc GR .
C21 C 0.8037(11) 0.4393(6) 0.1540(5) 0.059(3) Uani 1 1 d . .
H21A H 0.7513 0.3996 0.1618 0.088 Uiso 1 1 calc GR .
H21B H 0.8577 0.4200 0.1225 0.088 Uiso 1 1 calc GR .
H21C H 0.7702 0.4841 0.1333 0.088 Uiso 1 1 calc GR .
C22 C 0.4914(10) 0.4217(7) 0.5035(7) 0.067(3) Uani 1 1 d . U
H22A H 0.4537 0.3734 0.4980 0.100 Uiso 1 1 calc GR .
H22B H 0.4523 0.4552 0.5347 0.100 Uiso 1 1 calc GR .
H22C H 0.5607 0.4117 0.5229 0.100 Uiso 1 1 calc GR .
C23 C 0.3579(7) 0.6108(5) 0.3234(6) 0.052(3) Uani 1 1 d . .
C24 C 0.2537(8) 0.5970(6) 0.3624(7) 0.061(3) Uani 1 1 d . U
C25 C 0.2145(14) 0.5227(9) 0.3658(10) 0.099(5) Uani 1 1 d . U
H25 H 0.2499 0.4820 0.3436 0.119 Uiso 1 1 calc R .
C26 C 0.1165(15) 0.5085(11) 0.4048(10) 0.105(5) Uani 1 1 d . U
H26 H 0.0925 0.4579 0.4122 0.125 Uiso 1 1 calc R .
C27 C 0.0652(11) 0.5650(8) 0.4282(9) 0.080(4) Uani 1 1 d . U
H27 H 0.0004 0.5555 0.4506 0.096 Uiso 1 1 calc R .
C28 C 0.0986(9) 0.6377(7) 0.4225(7) 0.063(3) Uani 1 1 d . U
H28 H 0.0577 0.6781 0.4408 0.075 Uiso 1 1 calc R .
C29 C 0.1932(8) 0.6535(5) 0.3898(6) 0.049(2) Uani 1 1 d . U
H29 H 0.2162 0.7049 0.3865 0.059 Uiso 1 1 calc R .
C30 C 0.4021(6) 0.6914(5) 0.3378(5) 0.038(2) Uani 1 1 d . .
C31 C 0.4431(7) 0.7371(5) 0.2851(5) 0.041(2) Uani 1 1 d . .
H31 H 0.4466 0.7183 0.2391 0.050 Uiso 1 1 calc R .
C32 C 0.4787(7) 0.8097(5) 0.3001(5) 0.040(2) Uani 1 1 d . .
H32 H 0.5065 0.8404 0.2640 0.048 Uiso 1 1 calc R .
C33 C 0.4746(7) 0.8381(5) 0.3660(5) 0.038(2) Uani 1 1 d . .
H33 H 0.4962 0.8889 0.3753 0.046 Uiso 1 1 calc R .
C34 C 0.4390(6) 0.7925(5) 0.4182(5) 0.0345(18) Uani 1 1 d . .
H34 H 0.4376 0.8112 0.4643 0.041 Uiso 1 1 calc R .
C35 C 0.4049(6) 0.7191(5) 0.4044(5) 0.037(2) Uani 1 1 d . .
H35 H 0.3830 0.6874 0.4415 0.045 Uiso 1 1 calc R .
C36 C 0.3271(7) 0.5998(6) 0.2482(6) 0.061(3) Uani 1 1 d . U
C37 C 0.3408(12) 0.5291(9) 0.2212(9) 0.096(4) Uani 1 1 d . U
H37 H 0.3631 0.4857 0.2466 0.115 Uiso 1 1 calc R .
C38 C 0.316(2) 0.5293(17) 0.1464(15) 0.175(10) Uani 1 1 d . U
H38 H 0.3360 0.4841 0.1227 0.210 Uiso 1 1 calc R .
C39 C 0.2650(16) 0.5866(12) 0.1019(12) 0.121(6) Uani 1 1 d . U
H39 H 0.2558 0.5836 0.0532 0.146 Uiso 1 1 calc R .
C40 C 0.2323(11) 0.6477(9) 0.1462(8) 0.083(4) Uani 1 1 d . U
H40 H 0.1876 0.6858 0.1277 0.100 Uiso 1 1 calc R .
C41 C 0.2640(8) 0.6540(7) 0.2169(6) 0.059(3) Uani 1 1 d . U
H41 H 0.2410 0.6965 0.2432 0.071 Uiso 1 1 calc R .
C42 C 0.5293(11) 0.7186(8) 0.0926(7) 0.075(4) Uani 1 1 d . U
H42A H 0.4918 0.7077 0.1356 0.113 Uiso 1 1 calc GR .
H42B H 0.4821 0.7116 0.0532 0.113 Uiso 1 1 calc GR .
H42C H 0.5546 0.7713 0.0933 0.113 Uiso 1 1 calc GR .
C43 C 0.5804(17) 0.5549(11) 0.0846(11) 0.118(6) Uani 1 1 d . U
H43A H 0.6350 0.5157 0.0847 0.176 Uiso 1 1 calc GR .
H43B H 0.5368 0.5489 0.0433 0.176 Uiso 1 1 calc GR .
H43C H 0.5371 0.5493 0.1261 0.176 Uiso 1 1 calc GR .
C44 C 0.6969(19) 0.6533(13) -0.0030(10) 0.136(7) Uani 1 1 d . U
H44A H 0.7203 0.7050 -0.0142 0.204 Uiso 1 1 calc GR .
H44B H 0.6433 0.6373 -0.0361 0.204 Uiso 1 1 calc GR .
H44C H 0.7563 0.6182 -0.0054 0.204 Uiso 1 1 calc GR .
C45 C 0.7463(10) 0.8160(5) 0.2133(5) 0.056(3) Uani 1 1 d . .
H45A H 0.6890 0.8389 0.1869 0.084 Uiso 1 1 calc GR .
H45B H 0.7978 0.8553 0.2248 0.084 Uiso 1 1 calc GR .
H45C H 0.7188 0.7936 0.2560 0.084 Uiso 1 1 calc GR .
C46 C 0.9345(10) 0.7144(7) 0.2061(8) 0.080(4) Uani 1 1 d . .
H46A H 0.9181 0.6893 0.2500 0.121 Uiso 1 1 calc GR .
H46B H 0.9751 0.7607 0.2150 0.121 Uiso 1 1 calc GR .
H46C H 0.9753 0.6797 0.1769 0.121 Uiso 1 1 calc GR .
C47 C 0.8428(16) 0.7847(11) 0.0762(9) 0.113(6) Uani 1 1 d . U
H47A H 0.8495 0.7450 0.0408 0.169 Uiso 1 1 calc GR .
H47B H 0.9090 0.8123 0.0804 0.169 Uiso 1 1 calc GR .
H47C H 0.7874 0.8204 0.0629 0.169 Uiso 1 1 calc GR .

loop_
_atom_site_aniso_label
_atom_site_aniso_U_11
_atom_site_aniso_U_22
_atom_site_aniso_U_33
_atom_site_aniso_U_23
_atom_site_aniso_U_13
_atom_site_aniso_U_12
Zn1 0.0484(5) 0.0278(4) 0.0285(4) -0.0068(4) -0.0118(4) 0.0130(4)
Si1 0.124(3) 0.0503(17) 0.0306(14) -0.0109(12) -0.0236(16) 0.0427(19)
Si2 0.104(3) 0.0323(13) 0.0455(15) -0.0026(11) 0.0318(18) 0.0065(16)
O1 0.043(3) 0.036(3) 0.054(4) -0.020(3) -0.024(3) 0.014(3)
O2 0.033(3) 0.040(3) 0.027(3) -0.004(2) 0.003(2) -0.007(2)
N1 0.035(4) 0.029(3) 0.026(3) -0.002(3) -0.003(3) 0.012(3)
N2 0.024(3) 0.029(3) 0.027(3) -0.011(3) -0.006(2) 0.005(2)
N3 0.079(6) 0.029(4) 0.036(4) 0.000(3) 0.000(4) 0.019(4)
C1 0.025(3) 0.027(3) 0.050(4) -0.011(3) -0.012(3) 0.002(3)
C2 0.028(4) 0.028(4) 0.079(5) -0.008(4) -0.008(4) 0.000(3)
C3 0.040(4) 0.030(4) 0.082(5) -0.005(4) 0.015(4) -0.003(3)
C4 0.044(4) 0.032(4) 0.076(5) 0.002(4) 0.019(4) 0.000(4)
C5 0.027(4) 0.026(3) 0.061(5) -0.002(3) 0.005(3) 0.003(3)
C6 0.022(4) 0.026(4) 0.059(6) -0.014(4) -0.006(4) 0.006(3)
C7 0.037(5) 0.026(4) 0.044(5) -0.012(3) -0.013(4) 0.011(3)
C8 0.033(4) 0.033(4) 0.029(4) 0.006(3) -0.003(3) 0.003(3)
C9 0.021(3) 0.037(4) 0.018(3) -0.003(3) -0.004(3) -0.001(3)
C10 0.018(4) 0.054(5) 0.035(4) -0.020(4) 0.001(3) 0.000(4)
C11 0.014(3) 0.038(4) 0.037(4) -0.009(3) -0.004(3) 0.006(3)
C12 0.022(4) 0.032(4) 0.034(4) -0.006(3) -0.012(3) 0.004(3)
C13 0.049(5) 0.057(5) 0.083(6) -0.028(4) -0.023(4) 0.008(4)
C14 0.066(5) 0.049(4) 0.103(6) -0.020(5) -0.035(5) 0.014(5)
C15 0.061(5) 0.047(5) 0.064(5) 0.010(4) -0.024(4) -0.004(4)
C16 0.046(4) 0.049(4) 0.042(4) 0.005(4) 0.000(4) -0.010(4)
C17 0.037(5) 0.036(4) 0.029(4) -0.005(3) 0.005(3) -0.002(4)
C18 0.053(5) 0.037(4) 0.032(5) -0.003(4) 0.006(4) 0.018(4)
C19 0.057(5) 0.046(5) 0.044(5) 0.005(4) 0.014(4) 0.027(5)
C20 0.069(7) 0.049(6) 0.054(6) 0.002(5) 0.021(5) 0.015(5)
C21 0.098(8) 0.049(5) 0.030(4) -0.010(4) 0.001(6) 0.026(6)
C22 0.067(5) 0.055(5) 0.078(5) 0.009(4) 0.022(4) 0.005(4)
C23 0.026(4) 0.026(4) 0.105(8) -0.026(5) -0.018(5) 0.005(4)
C24 0.035(4) 0.048(5) 0.100(6) 0.000(5) -0.007(4) -0.001(4)
C25 0.087(7) 0.076(6) 0.133(8) -0.002(6) -0.006(6) 0.001(5)
C26 0.093(7) 0.091(7) 0.130(8) 0.009(6) -0.001(6) -0.016(6)
C27 0.055(5) 0.076(6) 0.108(7) 0.015(5) -0.003(5) -0.002(5)
C28 0.046(5) 0.064(5) 0.079(6) 0.015(5) -0.006(4) -0.005(4)
C29 0.033(4) 0.039(4) 0.076(5) 0.005(4) -0.003(4) -0.004(4)
C30 0.017(4) 0.025(4) 0.072(6) -0.007(4) -0.012(4) 0.002(3)
C31 0.029(4) 0.047(5) 0.049(5) -0.012(4) -0.001(4) 0.005(4)
C32 0.042(5) 0.035(5) 0.045(5) 0.004(4) -0.003(4) -0.001(4)
C33 0.030(4) 0.022(4) 0.063(6) 0.000(4) -0.014(4) -0.001(3)
C34 0.020(4) 0.037(4) 0.046(5) -0.005(4) -0.005(3) 0.000(3)
C35 0.018(4) 0.031(4) 0.064(6) 0.013(4) -0.011(4) -0.001(3)
C36 0.042(4) 0.057(5) 0.083(6) -0.028(4) -0.027(4) 0.015(4)
C37 0.085(6) 0.096(7) 0.108(7) -0.027(6) -0.038(6) 0.014(5)
C38 0.175(12) 0.170(12) 0.179(12) -0.020(7) -0.012(7) 0.015(7)
C39 0.114(8) 0.125(8) 0.125(8) -0.028(6) -0.026(6) 0.009(6)
C40 0.065(6) 0.096(6) 0.089(6) -0.028(5) -0.026(5) 0.009(5)
C41 0.040(4) 0.062(5) 0.076(6) -0.021(4) -0.012(4) 0.008(4)
C42 0.077(5) 0.079(5) 0.070(5) -0.002(4) -0.005(4) 0.010(4)
C43 0.126(8) 0.115(7) 0.112(7) -0.004(5) -0.022(5) -0.004(5)
C44 0.140(8) 0.141(8) 0.126(8) -0.006(5) 0.000(5) 0.003(5)
C45 0.090(8) 0.031(5) 0.046(6) -0.003(4) 0.016(5) 0.005(5)
C46 0.073(8) 0.049(6) 0.119(12) -0.024(7) 0.045(8) -0.022(6)
C47 0.124(8) 0.108(7) 0.106(7) 0.003(5) 0.016(5) 0.000(5)

loop_
_atom_type_symbol
_atom_type_description
_atom_type_scat_dispersion_real
_atom_type_scat_dispersion_imag
_atom_type_scat_source
C C 0.0033 0.0016 'International Tables Vol C Tables 4.2.6.8 and 6.1.1.4'
H H 0.0000 0.0000 'International Tables Vol C Tables 4.2.6.8 and 6.1.1.4'
N N 0.0061 0.0033 'International Tables Vol C Tables 4.2.6.8 and 6.1.1.4'
O O 0.0106 0.0060 'International Tables Vol C Tables 4.2.6.8 and 6.1.1.4'
Si Si 0.0817 0.0704 'International Tables Vol C Tables 4.2.6.8 and 6.1.1.4'
Zn Zn 0.2839 1.4301 'International Tables Vol C Tables 4.2.6.8 and 6.1.1.4'

loop_
_geom_angle_atom_site_label_1
_geom_angle_atom_site_label_2
_geom_angle_atom_site_label_3
_geom_angle
O1 Zn1 N1 96.6(2)
O1 Zn1 N2 95.4(3)
N2 Zn1 N1 79.9(2)
N3 Zn1 O1 119.8(3)
N3 Zn1 N1 125.6(3)
N3 Zn1 N2 129.0(3)
N3 Si1 C42 112.7(5)
N3 Si1 C43 111.8(7)
N3 Si1 C44 115.4(9)
C42 Si1 C43 103.7(8)
C44 Si1 C42 111.7(9)
C44 Si1 C43 100.2(10)
N3 Si2 C45 112.5(5)
N3 Si2 C46 111.1(5)
N3 Si2 C47 111.5(7)
C45 Si2 C46 106.6(6)
C47 Si2 C45 106.4(7)
C47 Si2 C46 108.6(8)
C1 O1 Zn1 119.7(5)
C9 O2 C10 103.6(6)
C7 N1 Zn1 100.1(4)
C7 N1 C18 111.6(6)
C8 N1 Zn1 107.3(4)
C8 N1 C7 107.6(6)
C8 N1 C18 110.8(6)
C18 N1 Zn1 118.6(5)
C9 N2 Zn1 112.2(5)
C9 N2 C11 105.9(6)
C11 N2 Zn1 135.6(5)
Si1 N3 Zn1 115.2(5)
Si2 N3 Zn1 114.9(4)
Si2 N3 Si1 124.1(5)
O1 C1 C2 121.4(8)
O1 C1 C6 119.5(8)
C2 C1 C6 119.1(9)
C1 C2 C3 118.3(9)
C1 C2 C23 121.8(10)
C3 C2 C23 119.8(9)
C2 C3 H3 119.0
C4 C3 C2 122.1(9)
C4 C3 H3 119.0
C3 C4 C22 121.0(9)
C5 C4 C3 117.6(10)
C5 C4 C22 121.4(9)
C4 C5 H5 119.3
C4 C5 C6 121.4(8)
C6 C5 H5 119.3
C1 C6 C7 119.2(8)
C5 C6 C1 120.3(8)
C5 C6 C7 120.2(7)
N1 C7 H7A 108.6
N1 C7 H7B 108.6
C6 C7 N1 114.8(6)
C6 C7 H7A 108.6
C6 C7 H7B 108.6
H7A C7 H7B 107.5
N1 C8 H8A 109.7
N1 C8 H8B 109.7
H8A C8 H8B 108.2
C9 C8 N1 109.8(6)
C9 C8 H8A 109.7
C9 C8 H8B 109.7
O2 C9 C8 117.1(7)
N2 C9 O2 119.5(7)
N2 C9 C8 123.2(6)
O2 C10 H10A 111.1
O2 C10 H10B 111.1
O2 C10 C11 103.1(6)
H10A C10 H10B 109.1
C11 C10 H10A 111.1
C11 C10 H10B 111.1
N2 C11 C10 102.1(6)
N2 C11 H11 110.0
N2 C11 C12 112.0(6)
C10 C11 H11 110.0
C12 C11 C10 112.3(6)
C12 C11 H11 110.0
C13 C12 C11 118.2(8)
C13 C12 C17 119.5(8)
C17 C12 C11 121.9(7)
C12 C13 H13 120.9
C12 C13 C14 118.2(11)
C14 C13 H13 120.9
C13 C14 H14 118.9
C15 C14 C13 122.1(11)
C15 C14 H14 118.9
C14 C15 H15 120.7
C14 C15 C16 118.6(10)
C16 C15 H15 120.7
C15 C16 H16 120.0
C17 C16 C15 119.9(10)
C17 C16 H16 120.0
C12 C17 C16 121.4(9)
C12 C17 H17 119.3
C16 C17 H17 119.3
C19 C18 N1 112.7(7)
C20 C18 N1 108.7(7)
C20 C18 C19 110.0(9)
C20 C18 C21 107.0(9)
C21 C18 N1 109.3(8)
C21 C18 C19 109.0(8)
C18 C19 H19A 109.5
C18 C19 H19B 109.5
C18 C19 H19C 109.5
H19A C19 H19B 109.5
H19A C19 H19C 109.5
H19B C19 H19C 109.5
C18 C20 H20A 109.5
C18 C20 H20B 109.5
C18 C20 H20C 109.5
H20A C20 H20B 109.5
H20A C20 H20C 109.5
H20B C20 H20C 109.5
C18 C21 H21A 109.5
C18 C21 H21B 109.5
C18 C21 H21C 109.5
H21A C21 H21B 109.5
H21A C21 H21C 109.5
H21B C21 H21C 109.5
C4 C22 H22A 109.5
C4 C22 H22B 109.5
C4 C22 H22C 109.5
H22A C22 H22B 109.5
H22A C22 H22C 109.5
H22B C22 H22C 109.5
C24 C23 C2 111.1(9)
C30 C23 C2 106.1(7)
C30 C23 C24 111.7(8)
C36 C23 C2 112.8(8)
C36 C23 C24 102.8(8)
C36 C23 C30 112.5(10)
C25 C24 C23 118.6(12)
C29 C24 C23 124.2(9)
C29 C24 C25 117.0(12)
C24 C25 H25 120.5
C24 C25 C26 119.0(16)
C26 C25 H25 120.5
C25 C26 H26 120.4
C27 C26 C25 119.1(16)
C27 C26 H26 120.4
C26 C27 H27 118.6
C26 C27 C28 122.9(15)
C28 C27 H27 118.6
C27 C28 H28 120.0
C27 C28 C29 120.0(12)
C29 C28 H28 120.0
C24 C29 C28 121.6(10)
C24 C29 H29 119.2
C28 C29 H29 119.2
C31 C30 C23 122.1(9)
C35 C30 C23 120.0(9)
C35 C30 C31 117.9(8)
C30 C31 H31 120.0
C32 C31 C30 120.0(9)
C32 C31 H31 120.0
C31 C32 H32 119.5
C33 C32 C31 121.1(9)
C33 C32 H32 119.5
C32 C33 H33 120.4
C34 C33 C32 119.2(8)
C34 C33 H33 120.4
C33 C34 H34 119.8
C33 C34 C35 120.4(9)
C35 C34 H34 119.8
C30 C35 C34 121.2(9)
C30 C35 H35 119.4
C34 C35 H35 119.4
C37 C36 C23 116.8(11)
C37 C36 C41 122.2(11)
C41 C36 C23 118.8(9)
C36 C37 H37 124.9
C36 C37 C38 110.2(18)
C38 C37 H37 124.9
C37 C38 H38 114.1
C39 C38 C37 132(2)
C39 C38 H38 114.1
C38 C39 H39 126.5
C40 C39 C38 107(2)
C40 C39 H39 126.5
C39 C40 H40 118.5
C41 C40 C39 123.0(15)
C41 C40 H40 118.5
C36 C41 C40 122.0(11)
C36 C41 H41 119.0
C40 C41 H41 119.0
Si1 C42 H42A 109.5
Si1 C42 H42B 109.5
Si1 C42 H42C 109.5
H42A C42 H42B 109.5
H42A C42 H42C 109.5
H42B C42 H42C 109.5
Si1 C43 H43A 109.5
Si1 C43 H43B 109.5
Si1 C43 H43C 109.5
H43A C43 H43B 109.5
H43A C43 H43C 109.5
H43B C43 H43C 109.5
Si1 C44 H44A 109.5
Si1 C44 H44B 109.5
Si1 C44 H44C 109.5
H44A C44 H44B 109.5
H44A C44 H44C 109.5
H44B C44 H44C 109.5
Si2 C45 H45A 109.5
Si2 C45 H45B 109.5
Si2 C45 H45C 109.5
H45A C45 H45B 109.5
H45A C45 H45C 109.5
H45B C45 H45C 109.5
Si2 C46 H46A 109.5
Si2 C46 H46B 109.5
Si2 C46 H46C 109.5
H46A C46 H46B 109.5
H46A C46 H46C 109.5
H46B C46 H46C 109.5
Si2 C47 H47A 109.5
Si2 C47 H47B 109.5
Si2 C47 H47C 109.5
H47A C47 H47B 109.5
H47A C47 H47C 109.5
H47B C47 H47C 109.5

loop_
_geom_bond_atom_site_label_1
_geom_bond_atom_site_label_2
_geom_bond_distance
Zn1 O1 1.941(7)
Zn1 N1 2.252(6)
Zn1 N2 2.086(6)
Zn1 N3 1.909(8)
Si1 N3 1.718(9)
Si1 C42 1.868(14)
Si1 C43 1.881(19)
Si1 C44 1.82(2)
Si2 N3 1.707(9)
Si2 C45 1.862(10)
Si2 C46 1.882(16)
Si2 C47 1.854(18)
O1 C1 1.337(11)
O2 C9 1.331(9)
O2 C10 1.471(10)
N1 C7 1.507(11)
N1 C8 1.487(10)
N1 C18 1.527(10)
N2 C9 1.272(10)
N2 C11 1.488(9)
C1 C2 1.385(13)
C1 C6 1.395(11)
C2 C3 1.412(15)
C2 C23 1.568(12)
C3 H3 0.9500
C3 C4 1.382(14)
C4 C5 1.380(13)
C4 C22 1.521(16)
C5 H5 0.9500
C5 C6 1.386(13)
C6 C7 1.489(12)
C7 H7A 0.9900
C7 H7B 0.9900
C8 H8A 0.9900
C8 H8B 0.9900
C8 C9 1.477(11)
C10 H10A 0.9900
C10 H10B 0.9900
C10 C11 1.530(12)
C11 H11 1.0000
C11 C12 1.524(11)
C12 C13 1.359(13)
C12 C17 1.370(12)
C13 H13 0.9500
C13 C14 1.415(16)
C14 H14 0.9500
C14 C15 1.343(17)
C15 H15 0.9500
C15 C16 1.377(15)
C16 H16 0.9500
C16 C17 1.374(13)
C17 H17 0.9500
C18 C19 1.525(12)
C18 C20 1.517(15)
C18 C21 1.523(13)
C19 H19A 0.9800
C19 H19B 0.9800
C19 H19C 0.9800
C20 H20A 0.9800
C20 H20B 0.9800
C20 H20C 0.9800
C21 H21A 0.9800
C21 H21B 0.9800
C21 H21C 0.9800
C22 H22A 0.9800
C22 H22B 0.9800
C22 H22C 0.9800
C23 C24 1.551(15)
C23 C30 1.548(11)
C23 C36 1.520(15)
C24 C25 1.397(19)
C24 C29 1.366(15)
C25 H25 0.9500
C25 C26 1.48(2)
C26 H26 0.9500
C26 C27 1.27(2)
C27 H27 0.9500
C27 C28 1.350(17)
C28 H28 0.9500
C28 C29 1.395(15)
C29 H29 0.9500
C30 C31 1.398(14)
C30 C35 1.376(14)
C31 H31 0.9500
C31 C32 1.383(13)
C32 H32 0.9500
C32 C33 1.370(13)
C33 H33 0.9500
C33 C34 1.366(13)
C34 H34 0.9500
C34 C35 1.385(12)
C35 H35 0.9500
C36 C37 1.357(18)
C36 C41 1.387(15)
C37 H37 0.9500
C37 C38 1.48(3)
C38 H38 0.9500
C38 C39 1.47(3)
C39 H39 0.9500
C39 C40 1.43(2)
C40 H40 0.9500
C40 C41 1.429(18)
C41 H41 0.9500
C42 H42A 0.9800
C42 H42B 0.9800
C42 H42C 0.9800
C43 H43A 0.9800
C43 H43B 0.9800
C43 H43C 0.9800
C44 H44A 0.9800
C44 H44B 0.9800
C44 H44C 0.9800
C45 H45A 0.9800
C45 H45B 0.9800
C45 H45C 0.9800
C46 H46A 0.9800
C46 H46B 0.9800
C46 H46C 0.9800
C47 H47A 0.9800
C47 H47B 0.9800
C47 H47C 0.9800

loop_
_geom_torsion_atom_site_label_1
_geom_torsion_atom_site_label_2
_geom_torsion_atom_site_label_3
_geom_torsion_atom_site_label_4
_geom_torsion
Zn1 O1 C1 C2 141.1(7)
Zn1 O1 C1 C6 -42.4(9)
Zn1 N1 C7 C6 -60.9(7)
Zn1 N1 C8 C9 19.2(7)
Zn1 N1 C18 C19 175.8(6)
Zn1 N1 C18 C20 53.6(9)
Zn1 N1 C18 C21 -62.9(9)
Zn1 N2 C9 O2 -155.5(5)
Zn1 N2 C9 C8 28.0(9)
Zn1 N2 C11 C10 133.1(6)
Zn1 N2 C11 C12 -106.5(7)
O1 C1 C2 C3 -170.8(8)
O1 C1 C2 C23 7.9(12)
O1 C1 C6 C5 174.0(7)
O1 C1 C6 C7 -12.6(11)
O2 C10 C11 N2 22.5(7)
O2 C10 C11 C12 -97.7(7)
N1 C8 C9 O2 150.1(7)
N1 C8 C9 N2 -33.4(10)
N2 C11 C12 C13 160.7(9)
N2 C11 C12 C17 -26.3(10)
C1 C2 C3 C4 -6.4(14)
C1 C2 C23 C24 161.6(9)
C1 C2 C23 C30 -76.8(11)
C1 C2 C23 C36 46.8(12)
C1 C6 C7 N1 76.8(9)
C2 C1 C6 C5 -9.4(12)
C2 C1 C6 C7 164.0(8)
C2 C3 C4 C5 -3.5(15)
C2 C3 C4 C22 178.2(10)
C2 C23 C24 C25 -49.4(15)
C2 C23 C24 C29 135.2(11)
C2 C23 C30 C31 102.4(10)
C2 C23 C30 C35 -75.4(10)
C2 C23 C36 C37 26.2(15)
C2 C23 C36 C41 -170.1(10)
C3 C2 C23 C24 -19.8(12)
C3 C2 C23 C30 101.8(10)
C3 C2 C23 C36 -134.6(10)
C3 C4 C5 C6 7.0(14)
C4 C5 C6 C1 -0.7(13)
C4 C5 C6 C7 -174.1(9)
C5 C6 C7 N1 -109.7(9)
C6 C1 C2 C3 12.7(12)
C6 C1 C2 C23 -168.7(7)
C7 N1 C8 C9 -87.8(7)
C7 N1 C18 C19 -68.8(10)
C7 N1 C18 C20 169.1(7)
C7 N1 C18 C21 52.6(9)
C8 N1 C7 C6 51.0(8)
C8 N1 C18 C19 51.1(10)
C8 N1 C18 C20 -71.1(9)
C8 N1 C18 C21 172.5(7)
C9 O2 C10 C11 -22.1(7)
C9 N2 C11 C10 -15.2(8)
C9 N2 C11 C12 105.2(7)
C10 O2 C9 N2 14.3(9)
C10 O2 C9 C8 -169.0(7)
C10 C11 C12 C13 -85.0(10)
C10 C11 C12 C17 87.9(9)
C11 N2 C9 O2 1.0(9)
C11 N2 C9 C8 -175.4(7)
C11 C12 C13 C14 178.0(10)
C11 C12 C17 C16 -176.2(8)
C12 C13 C14 C15 -4.1(19)
C13 C12 C17 C16 -3.4(14)
C13 C14 C15 C16 1.4(19)
C14 C15 C16 C17 0.3(16)
C15 C16 C17 C12 0.7(14)
C17 C12 C13 C14 4.9(16)
C18 N1 C7 C6 172.8(7)
C18 N1 C8 C9 150.0(7)
C22 C4 C5 C6 -174.6(9)
C23 C2 C3 C4 175.0(9)
C23 C24 C25 C26 178.1(14)
C23 C24 C29 C28 178.1(11)
C23 C30 C31 C32 178.0(8)
C23 C30 C35 C34 -176.7(7)
C23 C36 C37 C38 -175.3(16)
C23 C36 C41 C40 179.6(11)
C24 C23 C30 C31 -136.4(9)
C24 C23 C30 C35 45.8(11)
C24 C23 C36 C37 -93.6(13)
C24 C23 C36 C41 70.2(12)
C24 C25 C26 C27 7(3)
C25 C24 C29 C28 2.7(19)
C25 C26 C27 C28 -4(3)
C26 C27 C28 C29 0(2)
C27 C28 C29 C24 1(2)
C29 C24 C25 C26 -6(2)
C30 C23 C24 C25 -167.7(12)
C30 C23 C24 C29 17.0(15)
C30 C23 C36 C37 146.1(12)
C30 C23 C36 C41 -50.1(13)
C30 C31 C32 C33 0.0(13)
C31 C30 C35 C34 5.4(12)
C31 C32 C33 C34 2.9(13)
C32 C33 C34 C35 -1.7(12)
C33 C34 C35 C30 -2.5(12)
C35 C30 C31 C32 -4.2(12)
C36 C23 C24 C25 71.5(14)
C36 C23 C24 C29 -103.8(13)
C36 C23 C30 C31 -21.4(11)
C36 C23 C30 C35 160.8(8)
C36 C37 C38 C39 -11(4)
C37 C36 C41 C40 -18(2)
C37 C38 C39 C40 -4(4)
C38 C39 C40 C41 11(3)
C39 C40 C41 C36 -2(2)
C41 C36 C37 C38 22(2)
C42 Si1 N3 Zn1 82.7(7)
C42 Si1 N3 Si2 -69.1(8)
C43 Si1 N3 Zn1 -33.7(9)
C43 Si1 N3 Si2 174.5(9)
C44 Si1 N3 Zn1 -147.3(9)
C44 Si1 N3 Si2 60.9(10)
C45 Si2 N3 Zn1 -63.6(6)
C45 Si2 N3 Si1 88.3(7)
C46 Si2 N3 Zn1 55.7(7)
C46 Si2 N3 Si1 -152.4(6)
C47 Si2 N3 Zn1 177.0(7)
C47 Si2 N3 Si1 -31.1(10)
